data_7038573
loop_
_publ_author_name
'M\"akel\"a, T'
'Rissanen, K.'

_publ_section_title
;
 Ion pair complexes and anion binding in the solution of a ditopic
 receptor.
;
_journal_issue 15
_journal_name_full 'Dalton transactions (Cambridge, England : 2003)'
_journal_page_first 6481
_journal_page_last 6490
_journal_paper_doi 10.1039/c6dt00414h
_journal_volume 45
_journal_year 2016
_chemical_formula_moiety 'C56 H60 N12 O22 Rb, 0.5(C3 H7 N O), I'
_chemical_formula_sum 'C57.5 H63.5 I N12.5 O22.5 Rb'
_chemical_formula_weight 1502.07
_chemical_name_systematic
;
 ?
;
_space_group_crystal_system monoclinic
_space_group_IT_number 14
_space_group_name_Hall '-P 2ybc'
_space_group_name_H-M_alt 'P 1 21/c 1'
_symmetry_space_group_name_Hall '-P 2ybc'
_symmetry_space_group_name_H-M 'P 1 21/c 1'
_atom_sites_solution_hydrogens geom
_atom_sites_solution_primary direct
_audit_creation_date 2015-09-16
_audit_creation_method
;
Olex2 1.2
(compiled 2014.06.27 svn.r2953 for OlexSys, GUI svn.r4855)
;
_audit_update_record
;
2015-09-17 deposited with the CCDC.
2016-02-24 downloaded from the CCDC.
;
_cell_angle_alpha 90
_cell_angle_beta 96.788(2)
_cell_angle_gamma 90
_cell_formula_units_Z 4
_cell_length_a 15.4923(4)
_cell_length_b 25.4062(6)
_cell_length_c 16.2455(4)
_cell_measurement_reflns_used 10684
_cell_measurement_temperature 123.01(10)
_cell_measurement_theta_max 73.1540
_cell_measurement_theta_min 4.0980
_cell_volume 6349.4(3)
_computing_cell_refinement
;
CrysAlisPro, Agilent Technologies,
Version 1.171.37.35 (release 13-08-2014 CrysAlis171 .NET)
(compiled Aug 13 2014,18:06:01)
;
_computing_data_collection
;
CrysAlisPro, Agilent Technologies,
Version 1.171.37.35 (release 13-08-2014 CrysAlis171 .NET)
(compiled Aug 13 2014,18:06:01)
;
_computing_data_reduction
;
CrysAlisPro, Agilent Technologies,
Version 1.171.37.35 (release 13-08-2014 CrysAlis171 .NET)
(compiled Aug 13 2014,18:06:01)
;
_computing_molecular_graphics 'Olex2 (Dolomanov et al., 2009)'
_computing_publication_material 'Olex2 (Dolomanov et al., 2009)'
_computing_structure_refinement 'ShelXL (Sheldrick, 2008)'
_computing_structure_solution 'ShelXS (Sheldrick, 2008)'
_diffrn_ambient_environment N~2~
_diffrn_ambient_temperature 123.01(10)
_diffrn_detector 'CCD plate'
_diffrn_detector_area_resol_mean 5.1977
_diffrn_detector_type Atlas
_diffrn_measured_fraction_theta_full 0.998
_diffrn_measured_fraction_theta_max 0.998
_diffrn_measurement_details
;
  1 omega -110.00  -23.00   1.0000   10.0000
omega____ theta____ kappa____ phi______ frames
    -      -41.4013  -37.0000  -90.0000 87

  2 omega -110.00  -24.00   1.0000   10.0000
omega____ theta____ kappa____ phi______ frames
    -      -41.4013  -37.0000    0.0000 86

  3 omega   34.00   99.00   1.0000  100.0000
omega____ theta____ kappa____ phi______ frames
    -      105.0818  -45.0000   60.0000 65

  4 omega   76.00  153.00   1.0000  100.0000
omega____ theta____ kappa____ phi______ frames
    -      105.0818   61.0000  -30.0000 77

  5 omega   29.00   83.00   1.0000  100.0000
omega____ theta____ kappa____ phi______ frames
    -      105.0818  -30.0000    0.0000 54

  6 omega   36.00  121.00   1.0000  100.0000
omega____ theta____ kappa____ phi______ frames
    -      105.0818 -125.0000   60.0000 85

  7 omega   35.00   76.00   1.0000  100.0000
omega____ theta____ kappa____ phi______ frames
    -      105.0818  -30.0000  150.0000 41

  8 omega   36.00   88.00   1.0000  100.0000
omega____ theta____ kappa____ phi______ frames
    -      105.0818  -30.0000 -150.0000 52
;
_diffrn_measurement_device 'four-circle diffractometer'
_diffrn_measurement_device_type 'SuperNova, Dual, Cu at zero, Atlas'
_diffrn_measurement_method '\w scans'
_diffrn_orient_matrix_UB_11 0.0814436000
_diffrn_orient_matrix_UB_12 -0.0141107000
_diffrn_orient_matrix_UB_13 -0.0413279000
_diffrn_orient_matrix_UB_21 0.0581085000
_diffrn_orient_matrix_UB_22 0.0149288000
_diffrn_orient_matrix_UB_23 0.0801872000
_diffrn_orient_matrix_UB_31 -0.0049809000
_diffrn_orient_matrix_UB_32 -0.0570901000
_diffrn_orient_matrix_UB_33 0.0311105000
_diffrn_radiation_monochromator mirror
_diffrn_radiation_probe x-ray
_diffrn_radiation_type CuK\a
_diffrn_radiation_wavelength 1.54184
_diffrn_reflns_av_R_equivalents 0.0320
_diffrn_reflns_av_unetI/netI 0.0396
_diffrn_reflns_Laue_measured_fraction_full 0.977
_diffrn_reflns_Laue_measured_fraction_max 0.998
_diffrn_reflns_limit_h_max 18
_diffrn_reflns_limit_h_min -18
_diffrn_reflns_limit_k_max 30
_diffrn_reflns_limit_k_min -30
_diffrn_reflns_limit_l_max 19
_diffrn_reflns_limit_l_min -16
_diffrn_reflns_number 15987
_diffrn_reflns_point_group_measured_fraction_full 0.977
_diffrn_reflns_point_group_measured_fraction_max 0.998
_diffrn_reflns_theta_full 67.684
_diffrn_reflns_theta_max 66.744
_diffrn_reflns_theta_min 3.245
_diffrn_source 'sealed X-ray tube'
_diffrn_source_type 'SuperNova (Cu) X-ray Source'
_exptl_absorpt_coefficient_mu 5.652
_exptl_absorpt_correction_T_max 1.00000
_exptl_absorpt_correction_T_min 0.58482
_exptl_absorpt_correction_type analytical
_exptl_absorpt_process_details
;
CrysAlisPro, Agilent Technologies,
Version 1.171.37.35 (release 13-08-2014 CrysAlis171 .NET)
(compiled Aug 13 2014,18:06:01)
Empirical absorption correction using spherical harmonics,
 implemented in SCALE3 ABSPACK scaling algorithm.
Empirical absorption correction using spherical harmonics,
 implemented in SCALE3 ABSPACK scaling algorithm.
;
_exptl_crystal_colour yellow
_exptl_crystal_colour_primary yellow
_exptl_crystal_density_diffrn 1.571
_exptl_crystal_description plate
_exptl_crystal_F_000 3064
_exptl_crystal_size_max 0.278
_exptl_crystal_size_mid 0.0895
_exptl_crystal_size_min 0.0405
_refine_diff_density_max 1.166
_refine_diff_density_min -0.604
_refine_diff_density_rms 0.104
_refine_ls_extinction_method none
_refine_ls_goodness_of_fit_ref 1.042
_refine_ls_hydrogen_treatment constr
_refine_ls_matrix_type full
_refine_ls_number_parameters 862
_refine_ls_number_reflns 15987
_refine_ls_number_restraints 4
_refine_ls_restrained_S_all 1.042
_refine_ls_R_factor_all 0.0538
_refine_ls_R_factor_gt 0.0456
_refine_ls_shift/su_max 0.002
_refine_ls_shift/su_mean 0.000
_refine_ls_structure_factor_coef Fsqd
_refine_ls_weighting_details 'w=1/[\s^2^(Fo^2^)+(0.0904P)^2^+4.4056P] where P=(Fo^2^+2Fc^2^)/3'
_refine_ls_weighting_scheme calc
_refine_ls_wR_factor_gt 0.1391
_refine_ls_wR_factor_ref 0.1421
_reflns_Friedel_coverage 0.000
_reflns_number_gt 13164
_reflns_number_total 15987
_reflns_threshold_expression 'I > 2\s(I)'
_cod_data_source_file c6dt00414h2.cif
_cod_data_source_block R1_RbI
_cod_depositor_comments 'Adding full bibliography for 7038560--7038573.cif.'
_cod_original_formula_sum 'C57.50 H63.50 I N12.50 O22.50 Rb'
_cod_database_code 7038573
_shelxl_version_number 2013-4
_chemical_oxdiff_formula 'C30 H30 N6 O11 Rb1 I1'
_shelx_space_group_comment
;
The symmetry employed for this shelxl refinement is uniquely defined
by the following loop, which should always be used as a source of
symmetry information in preference to the above space-group names.
They are only intended as comments.
;
_reflns_odcompleteness_completeness 98.77
_reflns_odcompleteness_iscentric 1
_reflns_odcompleteness_theta 66.97
_olex2_refinement_description
;
1. Fixed Uiso
 At 1.2 times of:
  All C(H) groups, All C(H,H) groups, All N(H) groups
 At 1.5 times of:
  All C(H,H,H) groups
2. Restrained distances
 C31-N7
 1.45 with sigma of 0.02
 N7-C29
 1.33 with sigma of 0.02
 C29-O12
 1.23 with sigma of 0.02
 N7-C30
 1.45 with sigma of 0.02
3. Uiso/Uaniso restraints and constraints
Uanis(C29) = Uanis(O12)
Uanis(C30) = Uanis(C31)
4. Others
 Fixed Sof: O12(0.5) C29(0.5) H29(0.5) C30(0.5) H7C(0.5) H30(0.5) H7D(0.5)
 C31(0.5) H31A(0.5) H31B(0.5) H31C(0.5)
5.a Secondary CH2 refined with riding coordinates:
 C21A(H21A,H21B), C21B(H21C,H21D), C22A(H22A,H22B), C22B(H22C,H22D), C23A(H23A,
 H23B), C23B(H23C,H23D), C24A(H24A,H24B), C24B(H24C,H24D), C25A(H25A,H25B),
 C25B(H25C,H25D), C26A(H26A,H26B), C26B(H26C,H26D), C27A(H27A,H27B), C27B(H27C,
 H27D), C28A(H28A,H28B), C28B(H28C,H28D)
5.b Aromatic/amide H refined with riding coordinates:
 N1A(H1A), N1B(H1B), N2A(H2A), N2B(H2B), N3A(H3A), N3B(H3B), N4A(H4A),
 N4B(H4B), C3A(H3AA), C3B(H3BA), C4A(H4AA), C4B(H4BA), C6A(H6A), C6B(H6B),
 C7A(H7A), C7B(H7B), C10A(H10A), C10B(H10B), C11A(H11A), C11B(H11B), C13A(H13A),
  C13B(H13B), C14A(H14A), C14B(H14B), C17A(H17A), C17B(H17B), C20A(H20A),
 C20B(H20B), C29(H29)
5.c Idealised Me refined as rotating group:
 C30(H7C,H30,H7D), C31(H31A,H31B,H31C)
;
_olex2_date_sample_data_collection 3.2.2015
_olex2_submission_special_instructions 'No special instructions were received'

loop_
_space_group_symop_operation_xyz
'x, y, z'
'-x, y+1/2, -z+1/2'
'-x, -y, -z'
'x, -y-1/2, z-1/2'

loop_
_atom_site_label
_atom_site_type_symbol
_atom_site_fract_x
_atom_site_fract_y
_atom_site_fract_z
_atom_site_U_iso_or_equiv
_atom_site_adp_type
_atom_site_occupancy
_atom_site_site_symmetry_order
_atom_site_calc_flag
_atom_site_refinement_flags_posn
_atom_site_refinement_flags_adp
_atom_site_refinement_flags_occupancy
_atom_site_disorder_assembly
_atom_site_disorder_group
Rb1 Rb 0.49772(3) 0.81402(2) 0.54587(3) 0.02644(13) Uani 1 1 d . . . . .
O1A O 0.9296(2) 0.93365(15) 0.5575(3) 0.0301(8) Uani 1 1 d . . . . .
O1B O 0.9050(2) 0.68171(14) 0.7631(2) 0.0232(7) Uani 1 1 d . . . . .
O2A O 0.9925(2) 0.75037(16) 0.5226(2) 0.0284(8) Uani 1 1 d . . . . .
O2B O 0.8544(2) 0.93067(15) 0.8640(3) 0.0304(9) Uani 1 1 d . . . . .
O3A O 1.2500(3) 1.11844(18) 0.6713(3) 0.0462(11) Uani 1 1 d . . . . .
O3B O 1.1943(4) 0.4775(2) 0.8193(3) 0.0575(14) Uani 1 1 d . . . . .
O4A O 1.3244(4) 1.0746(3) 0.7691(4) 0.0743(19) Uani 1 1 d . . . . .
O4B O 1.2601(3) 0.50129(17) 0.9383(3) 0.0442(11) Uani 1 1 d . . . . .
O5A O 1.3513(4) 0.5968(3) 0.4930(5) 0.083(2) Uani 1 1 d . . . . .
O5B O 1.2500(3) 1.0999(2) 0.9735(4) 0.0566(14) Uani 1 1 d . . . . .
O6A O 1.3790(4) 0.5754(3) 0.6231(5) 0.097(3) Uani 1 1 d . . . . .
O6B O 1.1263(3) 1.14069(17) 0.9674(3) 0.0493(12) Uani 1 1 d . . . . .
O7A O 0.6338(2) 0.85959(14) 0.4552(2) 0.0250(8) Uani 1 1 d . . . . .
O7B O 0.5968(2) 0.75356(15) 0.6859(2) 0.0257(8) Uani 1 1 d . . . . .
O8A O 0.4712(2) 0.90152(16) 0.4266(2) 0.0303(8) Uani 1 1 d . . . . .
O8B O 0.4215(2) 0.75130(18) 0.6822(3) 0.0328(9) Uani 1 1 d . . . . .
O9A O 0.3834(2) 0.81025(18) 0.3727(3) 0.0360(9) Uani 1 1 d . . . . .
O9B O 0.3367(2) 0.84014(18) 0.6114(3) 0.0356(9) Uani 1 1 d . . . . .
O10A O 0.4615(2) 0.71817(18) 0.4402(3) 0.0335(9) Uani 1 1 d . . . . .
O10B O 0.4690(2) 0.91930(17) 0.6225(3) 0.0344(9) Uani 1 1 d . . . . .
O11A O 0.6266(2) 0.75880(14) 0.4565(2) 0.0259(8) Uani 1 1 d . . . . .
O11B O 0.6075(2) 0.85750(15) 0.6903(3) 0.0312(9) Uani 1 1 d . . . . .
N1A N 0.9198(3) 0.85528(18) 0.6246(3) 0.0261(9) Uani 1 1 d . . . . .
H1A H 0.9431 0.8379 0.6669 0.031 Uiso 1 1 calc R . . . .
N1B N 0.8730(3) 0.74002(17) 0.8629(3) 0.0224(9) Uani 1 1 d . . . . .
H1B H 0.8867 0.7496 0.9135 0.027 Uiso 1 1 calc R . . . .
N2A N 1.0381(3) 0.90694(18) 0.6588(3) 0.0287(10) Uani 1 1 d . . . . .
H2A H 1.0548 0.8802 0.6891 0.034 Uiso 1 1 calc R . . . .
N2B N 0.9690(3) 0.67342(17) 0.8967(3) 0.0233(9) Uani 1 1 d . . . . .
H2B H 0.9682 0.6856 0.9460 0.028 Uiso 1 1 calc R . . . .
N3A N 0.9065(3) 0.74763(17) 0.6269(3) 0.0206(8) Uani 1 1 d . . . . .
H3A H 0.9023 0.7386 0.6773 0.025 Uiso 1 1 calc R . . . .
N3B N 0.8986(3) 0.84636(18) 0.8407(3) 0.0268(9) Uani 1 1 d . . . . .
H3B H 0.9428 0.8257 0.8486 0.032 Uiso 1 1 calc R . . . .
N4A N 1.0316(3) 0.69880(17) 0.6370(3) 0.0242(9) Uani 1 1 d . . . . .
H4A H 1.0169 0.6905 0.6848 0.029 Uiso 1 1 calc R . . . .
N4B N 0.9991(3) 0.90923(18) 0.8829(3) 0.0284(10) Uani 1 1 d . . . . .
H4B H 1.0341 0.8829 0.8839 0.034 Uiso 1 1 calc R . . . .
N5A N 1.2638(4) 1.0788(2) 0.7137(4) 0.0432(13) Uani 1 1 d . . . . .
N5B N 1.2023(3) 0.5064(2) 0.8802(4) 0.0364(12) Uani 1 1 d . . . . .
N6A N 1.3342(4) 0.5970(3) 0.5650(5) 0.0600(19) Uani 1 1 d . . . . .
N6B N 1.1702(4) 1.1004(2) 0.9625(4) 0.0406(12) Uani 1 1 d . . . . .
C1A C 0.9590(3) 0.9011(2) 0.6087(3) 0.0244(11) Uani 1 1 d . . . . .
C1B C 0.9144(3) 0.69721(19) 0.8351(3) 0.0200(10) Uani 1 1 d . . . . .
C2A C 1.0931(3) 0.9499(2) 0.6663(3) 0.0263(11) Uani 1 1 d . . . . .
C2B C 1.0255(3) 0.6320(2) 0.8884(3) 0.0213(10) Uani 1 1 d . . . . .
C3A C 1.0910(3) 0.9914(2) 0.6098(4) 0.0290(11) Uani 1 1 d . . . . .
H3AA H 1.0517 0.9908 0.5619 0.035 Uiso 1 1 calc R . . . .
C3B C 1.0157(3) 0.5965(2) 0.8226(3) 0.0267(11) Uani 1 1 d . . . . .
H3BA H 0.9700 0.6005 0.7806 0.032 Uiso 1 1 calc R . . . .
C4A C 1.1475(3) 1.0334(2) 0.6252(4) 0.0312(12) Uani 1 1 d . . . . .
H4AA H 1.1453 1.0615 0.5882 0.037 Uiso 1 1 calc R . . . .
C4B C 1.0741(3) 0.5550(2) 0.8194(4) 0.0271(11) Uani 1 1 d . . . . .
H4BA H 1.0685 0.5316 0.7750 0.033 Uiso 1 1 calc R . . . .
C5A C 1.2070(4) 1.0335(2) 0.6953(4) 0.0318(12) Uani 1 1 d . . . . .
C5B C 1.1406(3) 0.5494(2) 0.8838(4) 0.0272(11) Uani 1 1 d . . . . .
C6A C 1.2137(4) 0.9916(3) 0.7504(4) 0.0349(13) Uani 1 1 d . . . . .
H6A H 1.2561 0.9914 0.7960 0.042 Uiso 1 1 calc R . . . .
C6B C 1.1501(3) 0.5834(2) 0.9507(4) 0.0317(12) Uani 1 1 d . . . . .
H6B H 1.1947 0.5785 0.9937 0.038 Uiso 1 1 calc R . . . .
C7A C 1.1564(4) 0.9501(2) 0.7364(4) 0.0318(12) Uani 1 1 d . . . . .
H7A H 1.1595 0.9220 0.7734 0.038 Uiso 1 1 calc R . . . .
C7B C 1.0930(3) 0.6244(2) 0.9528(3) 0.0271(11) Uani 1 1 d . . . . .
H7B H 1.0991 0.6475 0.9975 0.033 Uiso 1 1 calc R . . . .
C8A C 0.9772(3) 0.73314(19) 0.5901(3) 0.0200(10) Uani 1 1 d . . . . .
C8B C 0.9120(3) 0.8981(2) 0.8621(3) 0.0258(11) Uani 1 1 d . . . . .
C9A C 1.1071(3) 0.6762(2) 0.6158(3) 0.0246(10) Uani 1 1 d . . . . .
C9B C 1.0373(3) 0.9583(2) 0.9027(3) 0.0241(10) Uani 1 1 d . . . . .
C10A C 1.1384(3) 0.6836(2) 0.5395(4) 0.0283(11) Uani 1 1 d . . . . .
H10A H 1.1097 0.7058 0.4999 0.034 Uiso 1 1 calc R . . . .
C10B C 0.9922(3) 1.0060(2) 0.8932(4) 0.0299(12) Uani 1 1 d . . . . .
H10B H 0.9333 1.0065 0.8738 0.036 Uiso 1 1 calc R . . . .
C11A C 1.2129(4) 0.6571(2) 0.5240(4) 0.0336(13) Uani 1 1 d . . . . .
H11A H 1.2342 0.6614 0.4732 0.040 Uiso 1 1 calc R . . . .
C11B C 1.0363(4) 1.0524(2) 0.9127(4) 0.0315(12) Uani 1 1 d . . . . .
H11B H 1.0072 1.0844 0.9070 0.038 Uiso 1 1 calc R . . . .
C12A C 1.2556(4) 0.6246(3) 0.5832(5) 0.0423(16) Uani 1 1 d . . . . .
C12B C 1.1240(4) 1.0510(2) 0.9410(4) 0.0314(12) Uani 1 1 d . . . . .
C13A C 1.2267(4) 0.6170(3) 0.6590(4) 0.0404(15) Uani 1 1 d . . . . .
H13A H 1.2561 0.5946 0.6980 0.049 Uiso 1 1 calc R . . . .
C13B C 1.1699(4) 1.0044(2) 0.9521(4) 0.0337(13) Uani 1 1 d . . . . .
H13B H 1.2288 1.0043 0.9718 0.040 Uiso 1 1 calc R . . . .
C14A C 1.1530(4) 0.6436(2) 0.6761(4) 0.0321(12) Uani 1 1 d . . . . .
H14A H 1.1335 0.6399 0.7278 0.039 Uiso 1 1 calc R . . . .
C14B C 1.1256(4) 0.9584(2) 0.9330(4) 0.0318(12) Uani 1 1 d . . . . .
H14B H 1.1550 0.9265 0.9404 0.038 Uiso 1 1 calc R . . . .
C15A C 0.8449(3) 0.8323(2) 0.5797(3) 0.0235(10) Uani 1 1 d . . . . .
C15B C 0.8088(3) 0.7697(2) 0.8132(3) 0.0213(10) Uani 1 1 d . . . . .
C16A C 0.8391(3) 0.7779(2) 0.5815(3) 0.0210(10) Uani 1 1 d . . . . .
C16B C 0.8191(3) 0.8239(2) 0.8071(3) 0.0221(10) Uani 1 1 d . . . . .
C17A C 0.7667(3) 0.7517(2) 0.5414(3) 0.0221(10) Uani 1 1 d . . . . .
H17A H 0.7635 0.7152 0.5433 0.027 Uiso 1 1 calc R . . . .
C17B C 0.7524(3) 0.8540(2) 0.7652(3) 0.0240(10) Uani 1 1 d . . . . .
H17B H 0.7586 0.8903 0.7617 0.029 Uiso 1 1 calc R . . . .
C18A C 0.7001(3) 0.7803(2) 0.4989(3) 0.0211(10) Uani 1 1 d . . . . .
C18B C 0.6773(3) 0.8301(2) 0.7288(3) 0.0251(11) Uani 1 1 d . . . . .
C19A C 0.7049(3) 0.8354(2) 0.4981(3) 0.0219(10) Uani 1 1 d . . . . .
C19B C 0.6703(3) 0.7752(2) 0.7300(3) 0.0230(10) Uani 1 1 d . . . . .
C20A C 0.7766(3) 0.8619(2) 0.5383(3) 0.0236(11) Uani 1 1 d . . . . .
H20A H 0.7791 0.8984 0.5378 0.028 Uiso 1 1 calc R . . . .
C20B C 0.7349(3) 0.7453(2) 0.7732(3) 0.0221(10) Uani 1 1 d . . . . .
H20B H 0.7291 0.7090 0.7755 0.027 Uiso 1 1 calc R . . . .
C21A C 0.6228(3) 0.9151(2) 0.4642(4) 0.0267(11) Uani 1 1 d . . . . .
H21A H 0.6737 0.9339 0.4505 0.032 Uiso 1 1 calc R . . . .
H21B H 0.6137 0.9236 0.5208 0.032 Uiso 1 1 calc R . . . .
C21B C 0.5570(4) 0.7098(2) 0.7234(4) 0.0304(12) Uani 1 1 d . . . . .
H21C H 0.5528 0.7169 0.7815 0.037 Uiso 1 1 calc R . . . .
H21D H 0.5910 0.6781 0.7193 0.037 Uiso 1 1 calc R . . . .
C22A C 0.5439(4) 0.9298(2) 0.4051(4) 0.0331(12) Uani 1 1 d . . . . .
H22A H 0.5332 0.9673 0.4082 0.040 Uiso 1 1 calc R . . . .
H22B H 0.5538 0.9214 0.3487 0.040 Uiso 1 1 calc R . . . .
C22B C 0.4674(4) 0.7035(2) 0.6763(4) 0.0336(13) Uani 1 1 d . . . . .
H22C H 0.4721 0.6954 0.6187 0.040 Uiso 1 1 calc R . . . .
H22D H 0.4369 0.6749 0.6998 0.040 Uiso 1 1 calc R . . . .
C23A C 0.3988(4) 0.9023(3) 0.3642(4) 0.0369(14) Uani 1 1 d . . . . .
H23A H 0.4183 0.8977 0.3100 0.044 Uiso 1 1 calc R . . . .
H23B H 0.3689 0.9358 0.3648 0.044 Uiso 1 1 calc R . . . .
C23B C 0.3346(4) 0.7480(3) 0.6429(4) 0.0396(15) Uani 1 1 d . . . . .
H23C H 0.3033 0.7208 0.6689 0.048 Uiso 1 1 calc R . . . .
H23D H 0.3347 0.7391 0.5849 0.048 Uiso 1 1 calc R . . . .
C24A C 0.3386(4) 0.8584(3) 0.3809(4) 0.0402(15) Uani 1 1 d . . . . .
H24A H 0.3220 0.8616 0.4364 0.048 Uiso 1 1 calc R . . . .
H24B H 0.2864 0.8596 0.3416 0.048 Uiso 1 1 calc R . . . .
C24B C 0.2912(4) 0.8002(3) 0.6509(4) 0.0454(17) Uani 1 1 d . . . . .
H24C H 0.2315 0.7984 0.6253 0.054 Uiso 1 1 calc R . . . .
H24D H 0.2908 0.8088 0.7090 0.054 Uiso 1 1 calc R . . . .
C25A C 0.3324(4) 0.7660(3) 0.3898(4) 0.0401(15) Uani 1 1 d . . . . .
H25A H 0.2795 0.7648 0.3514 0.048 Uiso 1 1 calc R . . . .
H25B H 0.3166 0.7682 0.4457 0.048 Uiso 1 1 calc R . . . .
C25B C 0.3207(4) 0.8905(3) 0.6428(4) 0.0406(15) Uani 1 1 d . . . . .
H25C H 0.3326 0.8902 0.7027 0.049 Uiso 1 1 calc R . . . .
H25D H 0.2601 0.8997 0.6280 0.049 Uiso 1 1 calc R . . . .
C26A C 0.3864(4) 0.7173(3) 0.3803(4) 0.0358(14) Uani 1 1 d . . . . .
H26A H 0.3522 0.6861 0.3881 0.043 Uiso 1 1 calc R . . . .
H26B H 0.4040 0.7162 0.3250 0.043 Uiso 1 1 calc R . . . .
C26B C 0.3782(4) 0.9306(3) 0.6071(4) 0.0379(14) Uani 1 1 d . . . . .
H26C H 0.3618 0.9326 0.5477 0.045 Uiso 1 1 calc R . . . .
H26D H 0.3676 0.9648 0.6303 0.045 Uiso 1 1 calc R . . . .
C27A C 0.5312(4) 0.6890(2) 0.4127(4) 0.0342(13) Uani 1 1 d . . . . .
H27A H 0.5363 0.6972 0.3551 0.041 Uiso 1 1 calc R . . . .
H27B H 0.5201 0.6515 0.4168 0.041 Uiso 1 1 calc R . . . .
C27B C 0.5032(4) 0.9238(3) 0.7069(4) 0.0359(13) Uani 1 1 d . . . . .
H27C H 0.4735 0.8995 0.7401 0.043 Uiso 1 1 calc R . . . .
H27D H 0.4944 0.9592 0.7265 0.043 Uiso 1 1 calc R . . . .
C28A C 0.6150(4) 0.7032(2) 0.4662(4) 0.0312(12) Uani 1 1 d . . . . .
H28A H 0.6109 0.6946 0.5238 0.037 Uiso 1 1 calc R . . . .
H28B H 0.6636 0.6840 0.4482 0.037 Uiso 1 1 calc R . . . .
C28B C 0.5992(4) 0.9112(2) 0.7152(4) 0.0323(13) Uani 1 1 d . . . . .
H28C H 0.6287 0.9343 0.6802 0.039 Uiso 1 1 calc R . . . .
H28D H 0.6248 0.9158 0.7722 0.039 Uiso 1 1 calc R . . . .
O12 O 0.5366(15) 0.9498(7) 0.8919(13) 0.126(6) Uani 0.5 1 d D . . . .
N7 N 0.5000 1.0000 1.0000 0.063(3) Uani 1 2 d DS T P . .
C29 C 0.549(2) 0.9633(10) 0.9674(17) 0.126(6) Uani 0.5 1 d D . . A -1
H29 H 0.5930 0.9471 1.0018 0.151 Uiso 0.5 1 calc R . . A -1
C30 C 0.5210(18) 1.0130(11) 1.0873(12) 0.108(6) Uani 0.5 1 d D . . A -1
H7C H 0.4902 0.9813 1.0705 0.162 Uiso 0.5 1 calc GR . . A -1
H30 H 0.5629 1.0059 1.1343 0.162 Uiso 0.5 1 calc GR . . A -1
H7D H 0.5503 1.0259 1.0424 0.162 Uiso 0.5 1 calc GR . . A -1
C31 C 0.4335(14) 1.0300(10) 0.9502(18) 0.108(6) Uani 0.5 1 d D . . A -1
H31A H 0.4585 1.0616 0.9309 0.162 Uiso 0.5 1 calc GR . . A -1
H31B H 0.3881 1.0389 0.9831 0.162 Uiso 0.5 1 calc GR . . A -1
H31C H 0.4098 1.0092 0.9035 0.162 Uiso 0.5 1 calc GR . . A -1
I1 I 1.10469(2) 0.79626(2) 0.79649(2) 0.02624(11) Uani 1 1 d . . . . .

loop_
_atom_site_aniso_label
_atom_site_aniso_U_11
_atom_site_aniso_U_22
_atom_site_aniso_U_33
_atom_site_aniso_U_23
_atom_site_aniso_U_13
_atom_site_aniso_U_12
Rb1 0.0208(2) 0.0363(3) 0.0221(2) 0.0001(2) 0.00205(18) -0.00089(18)
O1A 0.0246(17) 0.024(2) 0.039(2) 0.0078(17) -0.0032(15) 0.0007(14)
O1B 0.0303(17) 0.0256(18) 0.0128(17) 0.0009(14) -0.0010(13) 0.0044(14)
O2A 0.0302(18) 0.033(2) 0.023(2) 0.0088(16) 0.0068(15) 0.0101(16)
O2B 0.0245(17) 0.027(2) 0.038(2) -0.0093(17) -0.0043(15) 0.0063(15)
O3A 0.055(3) 0.029(2) 0.059(3) -0.008(2) 0.022(2) -0.0122(19)
O3B 0.068(3) 0.053(3) 0.052(3) -0.005(3) 0.012(3) 0.030(3)
O4A 0.073(4) 0.077(4) 0.067(4) 0.008(3) -0.017(3) -0.044(3)
O4B 0.0253(19) 0.035(2) 0.070(3) 0.014(2) -0.004(2) 0.0064(16)
O5A 0.066(4) 0.093(5) 0.094(5) 0.002(4) 0.030(4) 0.045(4)
O5B 0.048(3) 0.045(3) 0.078(4) -0.015(3) 0.010(3) -0.021(2)
O6A 0.072(4) 0.124(6) 0.087(5) -0.031(5) -0.021(4) 0.072(4)
O6B 0.065(3) 0.019(2) 0.060(3) 0.005(2) -0.007(2) -0.007(2)
O7A 0.0189(15) 0.0212(18) 0.033(2) 0.0032(15) -0.0042(14) 0.0023(13)
O7B 0.0225(17) 0.030(2) 0.0236(19) 0.0037(15) -0.0016(14) -0.0069(14)
O8A 0.0196(16) 0.041(2) 0.028(2) 0.0015(17) -0.0030(14) 0.0053(15)
O8B 0.0215(17) 0.047(2) 0.028(2) 0.0008(17) -0.0028(15) -0.0055(16)
O9A 0.0254(18) 0.047(3) 0.035(2) -0.0019(19) 0.0000(16) -0.0009(17)
O9B 0.0260(18) 0.049(3) 0.032(2) 0.0036(19) 0.0075(16) 0.0001(17)
O10A 0.0269(19) 0.047(2) 0.025(2) -0.0004(18) -0.0025(15) -0.0081(17)
O10B 0.0243(18) 0.039(2) 0.039(2) 0.0003(18) 0.0000(16) 0.0081(16)
O11A 0.0202(16) 0.0222(19) 0.034(2) 0.0007(16) -0.0027(14) -0.0009(13)
O11B 0.0246(18) 0.026(2) 0.040(2) -0.0011(17) -0.0103(16) 0.0058(15)
N1A 0.023(2) 0.022(2) 0.031(2) 0.0059(18) -0.0070(17) -0.0002(16)
N1B 0.025(2) 0.027(2) 0.014(2) 0.0009(17) -0.0027(16) 0.0021(16)
N2A 0.028(2) 0.022(2) 0.034(3) 0.0048(19) -0.0068(19) -0.0023(17)
N2B 0.032(2) 0.023(2) 0.014(2) -0.0009(17) -0.0023(17) 0.0037(17)
N3A 0.0191(18) 0.023(2) 0.019(2) 0.0033(16) 0.0014(16) 0.0045(16)
N3B 0.0196(19) 0.026(2) 0.034(2) -0.0037(19) -0.0015(18) 0.0054(17)
N4A 0.025(2) 0.027(2) 0.020(2) 0.0037(17) -0.0006(17) 0.0045(17)
N4B 0.023(2) 0.025(2) 0.036(3) -0.008(2) -0.0022(18) 0.0032(17)
N5A 0.044(3) 0.048(4) 0.039(3) -0.010(3) 0.012(2) -0.019(2)
N5B 0.031(2) 0.030(3) 0.049(3) 0.008(2) 0.011(2) 0.008(2)
N6A 0.044(3) 0.063(4) 0.071(5) -0.021(4) 0.000(3) 0.027(3)
N6B 0.050(3) 0.030(3) 0.042(3) -0.001(2) 0.005(2) -0.012(2)
C1A 0.021(2) 0.024(3) 0.028(3) -0.002(2) 0.000(2) 0.0007(19)
C1B 0.020(2) 0.016(2) 0.023(3) 0.0031(19) 0.0000(18) -0.0013(17)
C2A 0.023(2) 0.025(3) 0.032(3) -0.008(2) 0.005(2) -0.002(2)
C2B 0.024(2) 0.023(3) 0.016(2) 0.0078(19) -0.0001(18) -0.0027(19)
C3A 0.026(2) 0.029(3) 0.032(3) -0.004(2) 0.002(2) 0.000(2)
C3B 0.032(3) 0.021(3) 0.026(3) 0.005(2) -0.002(2) 0.002(2)
C4A 0.030(3) 0.025(3) 0.040(3) -0.004(2) 0.009(2) -0.003(2)
C4B 0.032(3) 0.022(3) 0.027(3) 0.004(2) 0.004(2) 0.002(2)
C5A 0.030(3) 0.027(3) 0.039(3) -0.009(3) 0.010(2) -0.007(2)
C5B 0.024(2) 0.021(3) 0.037(3) 0.008(2) 0.006(2) 0.004(2)
C6A 0.034(3) 0.041(3) 0.030(3) -0.005(3) 0.001(2) -0.008(2)
C6B 0.024(2) 0.035(3) 0.034(3) 0.008(3) -0.005(2) 0.000(2)
C7A 0.030(3) 0.032(3) 0.032(3) 0.002(2) -0.001(2) -0.004(2)
C7B 0.030(3) 0.028(3) 0.023(3) 0.001(2) -0.002(2) 0.000(2)
C8A 0.022(2) 0.018(2) 0.019(2) 0.000(2) -0.0014(18) -0.0005(18)
C8B 0.021(2) 0.026(3) 0.028(3) -0.005(2) -0.0049(19) 0.002(2)
C9A 0.022(2) 0.018(2) 0.032(3) -0.001(2) -0.005(2) 0.0024(18)
C9B 0.027(2) 0.024(3) 0.021(2) -0.006(2) 0.000(2) -0.0006(19)
C10A 0.023(2) 0.024(3) 0.036(3) -0.001(2) -0.002(2) 0.001(2)
C10B 0.031(3) 0.029(3) 0.028(3) 0.001(2) -0.002(2) 0.004(2)
C11A 0.032(3) 0.040(3) 0.028(3) -0.012(3) 0.001(2) 0.002(2)
C11B 0.043(3) 0.024(3) 0.027(3) 0.002(2) 0.003(2) 0.003(2)
C12A 0.029(3) 0.037(4) 0.058(4) -0.017(3) -0.008(3) 0.012(2)
C12B 0.037(3) 0.028(3) 0.028(3) -0.004(2) 0.001(2) -0.009(2)
C13A 0.037(3) 0.038(3) 0.043(4) -0.001(3) -0.010(3) 0.018(3)
C13B 0.029(3) 0.031(3) 0.040(3) -0.007(3) 0.000(2) -0.002(2)
C14A 0.032(3) 0.033(3) 0.029(3) 0.003(2) -0.006(2) 0.009(2)
C14B 0.028(3) 0.028(3) 0.038(3) -0.005(2) -0.001(2) 0.003(2)
C15A 0.021(2) 0.025(3) 0.025(3) 0.000(2) 0.004(2) -0.0033(19)
C15B 0.021(2) 0.024(3) 0.018(2) -0.001(2) 0.0001(18) 0.0051(19)
C16A 0.021(2) 0.022(3) 0.020(2) 0.003(2) 0.0012(19) 0.0047(18)
C16B 0.017(2) 0.027(3) 0.022(3) -0.003(2) 0.0015(19) 0.0015(18)
C17A 0.024(2) 0.020(2) 0.022(3) -0.001(2) 0.0053(19) 0.0021(19)
C17B 0.023(2) 0.020(3) 0.028(3) -0.001(2) 0.000(2) 0.0025(19)
C18A 0.018(2) 0.024(3) 0.021(3) 0.000(2) 0.0020(18) 0.0001(19)
C18B 0.021(2) 0.026(3) 0.027(3) 0.004(2) 0.001(2) 0.0040(19)
C19A 0.019(2) 0.029(3) 0.018(2) 0.001(2) 0.0028(18) 0.0052(19)
C19B 0.019(2) 0.023(3) 0.027(3) -0.004(2) 0.0012(19) -0.0028(19)
C20A 0.020(2) 0.019(3) 0.031(3) 0.005(2) 0.001(2) 0.0005(19)
C20B 0.023(2) 0.021(3) 0.022(3) -0.0005(19) 0.0025(19) -0.0004(18)
C21A 0.023(2) 0.020(3) 0.036(3) 0.004(2) 0.000(2) 0.0033(19)
C21B 0.032(3) 0.029(3) 0.029(3) 0.002(2) -0.004(2) -0.004(2)
C22A 0.031(3) 0.032(3) 0.034(3) 0.005(3) -0.003(2) 0.008(2)
C22B 0.032(3) 0.036(3) 0.031(3) -0.003(2) -0.002(2) -0.013(2)
C23A 0.026(3) 0.051(4) 0.031(3) 0.000(3) -0.007(2) 0.013(2)
C23B 0.025(3) 0.059(4) 0.034(3) 0.008(3) -0.002(2) -0.012(3)
C24A 0.025(3) 0.066(5) 0.029(3) -0.005(3) -0.003(2) 0.004(3)
C24B 0.026(3) 0.077(5) 0.033(4) 0.011(3) 0.004(2) -0.003(3)
C25A 0.023(3) 0.061(4) 0.035(3) -0.001(3) -0.003(2) -0.010(3)
C25B 0.024(3) 0.064(4) 0.034(3) -0.003(3) 0.002(2) 0.010(3)
C26A 0.026(3) 0.053(4) 0.027(3) -0.003(3) -0.003(2) -0.011(2)
C26B 0.031(3) 0.045(4) 0.037(3) -0.002(3) -0.004(2) 0.015(3)
C27A 0.032(3) 0.033(3) 0.035(3) -0.004(3) -0.006(2) -0.006(2)
C27B 0.032(3) 0.041(3) 0.034(3) -0.003(3) 0.000(2) 0.014(2)
C28A 0.033(3) 0.020(3) 0.038(3) 0.000(2) -0.005(2) -0.005(2)
C28B 0.032(3) 0.024(3) 0.039(3) -0.004(2) -0.006(2) 0.010(2)
O12 0.180(15) 0.080(9) 0.129(14) 0.008(10) 0.070(14) 0.041(10)
N7 0.074(6) 0.060(6) 0.059(6) -0.005(5) 0.021(5) -0.018(5)
C29 0.180(15) 0.080(9) 0.129(14) 0.008(10) 0.070(14) 0.041(10)
C30 0.115(15) 0.096(14) 0.117(16) 0.019(12) 0.032(12) -0.031(11)
C31 0.115(15) 0.096(14) 0.117(16) 0.019(12) 0.032(12) -0.031(11)
I1 0.02325(16) 0.02770(18) 0.02733(18) 0.00094(13) 0.00106(12) 0.00522(12)

loop_
_atom_type_symbol
_atom_type_description
_atom_type_scat_dispersion_real
_atom_type_scat_dispersion_imag
_atom_type_scat_source
C C 0.0181 0.0091 'International Tables Vol C Tables 4.2.6.8 and 6.1.1.4'
H H 0.0000 0.0000 'International Tables Vol C Tables 4.2.6.8 and 6.1.1.4'
I I -0.3257 6.8362 'International Tables Vol C Tables 4.2.6.8 and 6.1.1.4'
N N 0.0311 0.0180 'International Tables Vol C Tables 4.2.6.8 and 6.1.1.4'
O O 0.0492 0.0322 'International Tables Vol C Tables 4.2.6.8 and 6.1.1.4'
Rb Rb -0.4688 1.6079 'International Tables Vol C Tables 4.2.6.8 and 6.1.1.4'

loop_
_exptl_crystal_face_index_h
_exptl_crystal_face_index_k
_exptl_crystal_face_index_l
_exptl_crystal_face_perp_dist
_exptl_oxdiff_crystal_face_indexfrac_h
_exptl_oxdiff_crystal_face_indexfrac_k
_exptl_oxdiff_crystal_face_indexfrac_l
_exptl_oxdiff_crystal_face_x
_exptl_oxdiff_crystal_face_y
_exptl_oxdiff_crystal_face_z
0 16 0 0.0280 0.0038 15.9983 0.0013 -0.2255 0.2392 -0.9133
0 -16 0 0.0493 -0.0038 -15.9983 -0.0013 0.2255 -0.2392 0.9133
2 0 -10 0.1384 2.2351 0.0049 -10.0007 0.5953 -0.6720 -0.3225
-2 0 10 0.1384 -2.2351 -0.0049 10.0007 -0.5953 0.6720 0.3225
10 4 1 0.0203 9.7819 4.0019 0.9904 0.6993 0.7076 -0.2464
-10 -4 -1 0.0203 -9.7819 -4.0019 -0.9904 -0.6993 -0.7076 0.2464
-1 -16 4 0.0688 -0.8978 -16.0003 3.9990 -0.0126 0.0296 1.0423

loop_
_geom_angle_atom_site_label_1
_geom_angle_atom_site_label_2
_geom_angle_atom_site_label_3
_geom_angle
_geom_angle_site_symmetry_1
O7A Rb1 O7B 104.32(10) .
O7A Rb1 O8B 157.17(10) .
O7A Rb1 O9A 85.72(10) .
O7A Rb1 O10A 97.45(11) .
O7A Rb1 O10B 90.40(11) .
O7A Rb1 O11A 51.46(10) .
O7A Rb1 C18A 42.16(11) .
O7A Rb1 C19A 23.36(11) .
O7B Rb1 O8B 52.87(10) .
O7B Rb1 O9A 147.53(11) .
O7B Rb1 C18A 69.03(11) .
O7B Rb1 C19A 81.09(11) .
O8A Rb1 O7A 55.06(10) .
O8A Rb1 O7B 154.30(10) .
O8A Rb1 O8B 146.01(11) .
O8A Rb1 O9A 54.15(11) .
O8A Rb1 O10A 103.57(12) .
O8A Rb1 O10B 65.46(12) .
O8A Rb1 O11A 94.88(11) .
O8A Rb1 C18A 95.89(11) .
O8A Rb1 C19A 78.07(11) .
O8B Rb1 O9A 113.88(11) .
O8B Rb1 C18A 118.09(12) .
O8B Rb1 C19A 133.93(11) .
O9A Rb1 C18A 103.13(12) .
O9A Rb1 C19A 104.21(11) .
O9B Rb1 O7A 142.18(11) .
O9B Rb1 O7B 102.88(11) .
O9B Rb1 O8A 90.54(11) .
O9B Rb1 O8B 55.56(12) .
O9B Rb1 O9A 85.25(11) .
O9B Rb1 O10A 106.56(12) .
O9B Rb1 O10B 57.93(12) .
O9B Rb1 O11A 161.40(11) .
O9B Rb1 O11B 93.58(12) .
O9B Rb1 C18A 171.41(12) .
O9B Rb1 C19A 156.02(13) .
O10A Rb1 O7B 93.59(11) .
O10A Rb1 O8B 85.96(11) .
O10A Rb1 O9A 54.16(12) .
O10A Rb1 O10B 159.14(11) .
O10A Rb1 C18A 77.48(11) .
O10A Rb1 C19A 96.66(12) .
O10B Rb1 O7B 103.19(11) .
O10B Rb1 O8B 94.28(12) .
O10B Rb1 O9A 107.60(11) .
O10B Rb1 C18A 119.96(12) .
O10B Rb1 C19A 98.09(12) .
O11A Rb1 O7B 79.37(10) .
O11A Rb1 O8B 116.54(11) .
O11A Rb1 O9A 83.57(11) .
O11A Rb1 O10A 54.86(10) .
O11A Rb1 O10B 140.08(11) .
O11A Rb1 C18A 23.43(11) .
O11A Rb1 C19A 42.34(11) .
O11B Rb1 O7A 82.60(11) .
O11B Rb1 O7B 52.75(10) .
O11B Rb1 O8A 105.27(11) .
O11B Rb1 O8B 81.68(11) .
O11B Rb1 O9A 159.31(12) .
O11B Rb1 O10A 144.43(11) .
O11B Rb1 O10B 55.66(11) .
O11B Rb1 O11A 102.09(10) .
O11B Rb1 C18A 79.26(12) .
O11B Rb1 C19A 69.74(12) .
C18A Rb1 C19A 23.60(13) .
C19A O7A Rb1 98.5(3) .
C19A O7A C21A 119.1(4) .
C21A O7A Rb1 103.6(3) .
C19B O7B Rb1 120.2(3) .
C19B O7B C21B 117.0(4) .
C21B O7B Rb1 120.5(3) .
C22A O8A Rb1 119.5(3) .
C22A O8A C23A 113.6(5) .
C23A O8A Rb1 121.1(4) .
C22B O8B Rb1 99.0(3) .
C22B O8B C23B 112.1(5) .
C23B O8B Rb1 97.5(3) .
C24A O9A Rb1 96.9(3) .
C24A O9A C25A 112.0(5) .
C25A O9A Rb1 96.7(3) .
C24B O9B Rb1 119.5(4) .
C25B O9B Rb1 122.4(3) .
C25B O9B C24B 111.4(5) .
C26A O10A Rb1 119.1(4) .
C26A O10A C27A 111.4(5) .
C27A O10A Rb1 120.4(3) .
C26B O10B Rb1 107.3(3) .
C27B O10B Rb1 114.6(3) .
C27B O10B C26B 113.6(5) .
C18A O11A Rb1 97.7(3) .
C18A O11A C28A 116.3(4) .
C28A O11A Rb1 108.3(3) .
C18B O11B Rb1 121.5(3) .
C18B O11B C28B 116.4(4) .
C28B O11B Rb1 121.3(3) .
C1A N1A H1A 116.1 .
C1A N1A C15A 127.9(4) .
C15A N1A H1A 116.1 .
C1B N1B H1B 118.0 .
C1B N1B C15B 124.0(4) .
C15B N1B H1B 118.0 .
C1A N2A H2A 115.7 .
C2A N2A H2A 115.7 .
C2A N2A C1A 128.7(5) .
C1B N2B H2B 116.3 .
C1B N2B C2B 127.3(4) .
C2B N2B H2B 116.3 .
C8A N3A H3A 120.1 .
C8A N3A C16A 119.8(4) .
C16A N3A H3A 120.1 .
C8B N3B H3B 117.0 .
C8B N3B C16B 126.0(4) .
C16B N3B H3B 117.0 .
C8A N4A H4A 116.4 .
C8A N4A C9A 127.2(5) .
C9A N4A H4A 116.4 .
C8B N4B H4B 116.1 .
C8B N4B C9B 127.8(5) .
C9B N4B H4B 116.1 .
O3A N5A O4A 123.4(6) .
O3A N5A C5A 118.2(6) .
O4A N5A C5A 118.3(6) .
O3B N5B O4B 123.4(5) .
O3B N5B C5B 118.5(5) .
O4B N5B C5B 118.1(5) .
O5A N6A O6A 124.2(6) .
O5A N6A C12A 118.1(7) .
O6A N6A C12A 117.7(7) .
O5B N6B O6B 123.5(5) .
O5B N6B C12B 118.7(6) .
O6B N6B C12B 117.8(5) .
O1A C1A N1A 124.9(5) .
O1A C1A N2A 123.8(5) .
N1A C1A N2A 111.3(5) .
O1B C1B N1B 124.2(4) .
O1B C1B N2B 123.2(5) .
N1B C1B N2B 112.6(4) .
N2A C2A C3A 124.9(5) .
N2A C2A C7A 115.9(5) .
C3A C2A C7A 119.2(5) .
N2B C2B C3B 123.7(4) .
N2B C2B C7B 117.1(5) .
C3B C2B C7B 119.1(5) .
C2A C3A H3AA 120.1 .
C4A C3A C2A 119.9(5) .
C4A C3A H3AA 120.1 .
C2B C3B H3BA 119.8 .
C4B C3B C2B 120.4(5) .
C4B C3B H3BA 119.8 .
C3A C4A H4AA 120.1 .
C5A C4A C3A 119.9(6) .
C5A C4A H4AA 120.1 .
C3B C4B H4BA 120.7 .
C5B C4B C3B 118.5(5) .
C5B C4B H4BA 120.7 .
C4A C5A N5A 120.0(6) .
C4A C5A C6A 121.5(5) .
C6A C5A N5A 118.4(6) .
C4B C5B N5B 118.7(5) .
C6B C5B N5B 119.3(5) .
C6B C5B C4B 122.0(5) .
C5A C6A H6A 120.6 .
C7A C6A C5A 118.9(6) .
C7A C6A H6A 120.6 .
C5B C6B H6B 120.5 .
C7B C6B C5B 119.0(5) .
C7B C6B H6B 120.5 .
C2A C7A H7A 119.7 .
C6A C7A C2A 120.5(6) .
C6A C7A H7A 119.7 .
C2B C7B H7B 119.6 .
C6B C7B C2B 120.9(5) .
C6B C7B H7B 119.6 .
O2A C8A N3A 123.1(4) .
O2A C8A N4A 123.3(5) .
N3A C8A N4A 113.6(4) .
O2B C8B N3B 124.6(5) .
O2B C8B N4B 123.5(5) .
N3B C8B N4B 111.9(4) .
N4A C9A C10A 123.9(5) .
N4A C9A C14A 116.3(5) .
C10A C9A C14A 119.8(5) .
N4B C9B C10B 123.7(5) .
C14B C9B N4B 116.9(5) .
C14B C9B C10B 119.4(5) .
C9A C10A H10A 120.6 .
C11A C10A C9A 118.8(5) .
C11A C10A H10A 120.6 .
C9B C10B H10B 120.4 .
C11B C10B C9B 119.2(5) .
C11B C10B H10B 120.4 .
C10A C11A H11A 119.8 .
C12A C11A C10A 120.4(6) .
C12A C11A H11A 119.8 .
C10B C11B H11B 120.2 .
C10B C11B C12B 119.7(5) .
C12B C11B H11B 120.2 .
C11A C12A N6A 119.2(7) .
C13A C12A N6A 118.8(6) .
C13A C12A C11A 122.1(6) .
C11B C12B N6B 119.3(5) .
C13B C12B N6B 118.2(5) .
C13B C12B C11B 122.5(5) .
C12A C13A H13A 120.8 .
C12A C13A C14A 118.5(6) .
C14A C13A H13A 120.8 .
C12B C13B H13B 121.2 .
C14B C13B C12B 117.6(5) .
C14B C13B H13B 121.2 .
C9A C14A H14A 119.7 .
C13A C14A C9A 120.5(6) .
C13A C14A H14A 119.7 .
C9B C14B H14B 119.2 .
C13B C14B C9B 121.7(5) .
C13B C14B H14B 119.2 .
C16A C15A N1A 116.8(4) .
C16A C15A C20A 119.8(5) .
C20A C15A N1A 123.4(5) .
C16B C15B N1B 119.1(4) .
C16B C15B C20B 120.0(5) .
C20B C15B N1B 120.8(5) .
C15A C16A N3A 120.1(4) .
C15A C16A C17A 121.0(5) .
C17A C16A N3A 118.9(5) .
C15B C16B N3B 118.5(4) .
C15B C16B C17B 119.5(5) .
C17B C16B N3B 122.0(5) .
C16A C17A H17A 120.1 .
C18A C17A C16A 119.7(5) .
C18A C17A H17A 120.1 .
C16B C17B H17B 119.8 .
C18B C17B C16B 120.3(5) .
C18B C17B H17B 119.8 .
O11A C18A Rb1 58.9(2) .
O11A C18A C17A 124.7(5) .
O11A C18A C19A 115.7(4) .
C17A C18A Rb1 132.2(3) .
C17A C18A C19A 119.6(5) .
C19A C18A Rb1 78.7(3) .
O11B C18B C17B 123.4(5) .
O11B C18B C19B 117.0(5) .
C17B C18B C19B 119.6(5) .
O7A C19A Rb1 58.1(2) .
O7A C19A C18A 114.2(4) .
O7A C19A C20A 124.6(5) .
C18A C19A Rb1 77.7(3) .
C20A C19A Rb1 133.2(3) .
C20A C19A C18A 121.2(5) .
O7B C19B C18B 116.7(4) .
C20B C19B O7B 123.2(5) .
C20B C19B C18B 120.2(5) .
C15A C20A H20A 120.6 .
C19A C20A C15A 118.8(5) .
C19A C20A H20A 120.6 .
C15B C20B H20B 120.0 .
C19B C20B C15B 120.0(5) .
C19B C20B H20B 120.0 .
Rb1 C21A H21A 158.8 .
Rb1 C21A H21B 70.3 .
O7A C21A Rb1 53.5(2) .
O7A C21A H21A 110.5 .
O7A C21A H21B 110.5 .
O7A C21A C22A 106.1(4) .
H21A C21A H21B 108.7 .
C22A C21A Rb1 88.9(3) .
C22A C21A H21A 110.5 .
C22A C21A H21B 110.5 .
O7B C21B H21C 110.5 .
O7B C21B H21D 110.5 .
O7B C21B C22B 106.4(4) .
H21C C21B H21D 108.6 .
C22B C21B H21C 110.5 .
C22B C21B H21D 110.5 .
O8A C22A C21A 109.0(5) .
O8A C22A H22A 109.9 .
O8A C22A H22B 109.9 .
C21A C22A H22A 109.9 .
C21A C22A H22B 109.9 .
H22A C22A H22B 108.3 .
Rb1 C22B H22C 64.3 .
Rb1 C22B H22D 157.5 .
O8B C22B Rb1 58.0(3) .
O8B C22B C21B 108.2(4) .
O8B C22B H22C 110.1 .
O8B C22B H22D 110.1 .
C21B C22B Rb1 92.2(3) .
C21B C22B H22C 110.1 .
C21B C22B H22D 110.1 .
H22C C22B H22D 108.4 .
O8A C23A H23A 110.0 .
O8A C23A H23B 110.0 .
O8A C23A C24A 108.4(5) .
H23A C23A H23B 108.4 .
C24A C23A H23A 110.0 .
C24A C23A H23B 110.0 .
Rb1 C23B H23C 161.5 .
Rb1 C23B H23D 66.2 .
O8B C23B Rb1 59.1(3) .
O8B C23B H23C 110.0 .
O8B C23B H23D 110.0 .
O8B C23B C24B 108.7(5) .
H23C C23B H23D 108.3 .
C24B C23B Rb1 88.3(4) .
C24B C23B H23C 110.0 .
C24B C23B H23D 110.0 .
Rb1 C24A H24A 64.3 .
Rb1 C24A H24B 160.8 .
O9A C24A Rb1 60.1(3) .
O9A C24A C23A 107.6(5) .
O9A C24A H24A 110.2 .
O9A C24A H24B 110.2 .
C23A C24A Rb1 89.0(3) .
C23A C24A H24A 110.2 .
C23A C24A H24B 110.2 .
H24A C24A H24B 108.5 .
O9B C24B C23B 109.8(5) .
O9B C24B H24C 109.7 .
O9B C24B H24D 109.7 .
C23B C24B H24C 109.7 .
C23B C24B H24D 109.7 .
H24C C24B H24D 108.2 .
Rb1 C25A H25A 160.2 .
Rb1 C25A H25B 63.7 .
O9A C25A Rb1 60.2(3) .
O9A C25A H25A 110.2 .
O9A C25A H25B 110.2 .
O9A C25A C26A 107.5(5) .
H25A C25A H25B 108.5 .
C26A C25A Rb1 89.6(3) .
C26A C25A H25A 110.2 .
C26A C25A H25B 110.2 .
O9B C25B H25C 109.7 .
O9B C25B H25D 109.7 .
O9B C25B C26B 109.6(5) .
H25C C25B H25D 108.2 .
C26B C25B H25C 109.7 .
C26B C25B H25D 109.7 .
O10A C26A C25A 109.6(5) .
O10A C26A H26A 109.8 .
O10A C26A H26B 109.8 .
C25A C26A H26A 109.8 .
C25A C26A H26B 109.8 .
H26A C26A H26B 108.2 .
Rb1 C26B H26C 81.7 .
Rb1 C26B H26D 159.7 .
O10B C26B Rb1 51.0(3) .
O10B C26B C25B 114.2(5) .
O10B C26B H26C 108.7 .
O10B C26B H26D 108.7 .
C25B C26B Rb1 84.2(4) .
C25B C26B H26C 108.7 .
C25B C26B H26D 108.7 .
H26C C26B H26D 107.6 .
O10A C27A H27A 109.9 .
O10A C27A H27B 109.9 .
O10A C27A C28A 108.9(5) .
H27A C27A H27B 108.3 .
C28A C27A H27A 109.9 .
C28A C27A H27B 109.9 .
O10B C27B H27C 109.9 .
O10B C27B H27D 109.9 .
O10B C27B C28B 108.7(5) .
H27C C27B H27D 108.3 .
C28B C27B H27C 109.9 .
C28B C27B H27D 109.9 .
Rb1 C28A H28A 74.9 .
Rb1 C28A H28B 157.8 .
O11A C28A Rb1 49.9(3) .
O11A C28A C27A 106.3(5) .
O11A C28A H28A 110.5 .
O11A C28A H28B 110.5 .
C27A C28A Rb1 87.7(3) .
C27A C28A H28A 110.5 .
C27A C28A H28B 110.5 .
H28A C28A H28B 108.7 .
O11B C28B C27B 107.2(5) .
O11B C28B H28C 110.3 .
O11B C28B H28D 110.3 .
C27B C28B H28C 110.3 .
C27B C28B H28D 110.3 .
H28C C28B H28D 108.5 .
C29 N7 C30 118.1(16) .
C29 N7 C31 122.5(17) .
C31 N7 C30 119.1(16) .
O12 C29 N7 123(2) .
O12 C29 H29 118.5 .
N7 C29 H29 118.5 .
O12 C30 N7 109(2) 3_677
O12 C30 H7C 109.5 3_677
O12 C30 H30 109.5 3_677
O12 C30 H7D 109.5 3_677
N7 C30 H7C 59.0 .
N7 C30 H30 141.7 .
N7 C30 H7D 53.8 .
H7C C30 H30 109.5 .
H7C C30 H7D 109.5 .
H30 C30 H7D 109.5 .
N7 C31 H31A 109.5 .
N7 C31 H31B 109.5 .
N7 C31 H31C 109.5 .
H31A C31 H31B 109.5 .
H31A C31 H31C 109.5 .
H31B C31 H31C 109.5 .

loop_
_geom_bond_atom_site_label_1
_geom_bond_atom_site_label_2
_geom_bond_distance
_geom_bond_site_symmetry_2
Rb1 O7A 2.948(4) .
Rb1 O7B 3.011(4) .
Rb1 O8A 2.946(4) .
Rb1 O8B 3.076(4) .
Rb1 O9A 3.144(4) .
Rb1 O9B 2.902(4) .
Rb1 O10A 2.994(4) .
Rb1 O10B 3.005(4) .
Rb1 O11A 2.957(4) .
Rb1 O11B 2.944(4) .
Rb1 C18A 3.422(5) .
Rb1 C19A 3.434(5) .
O1A C1A 1.222(7) .
O1B C1B 1.226(7) .
O2A C8A 1.229(7) .
O2B C8B 1.220(6) .
O3A N5A 1.225(8) .
O3B N5B 1.227(8) .
O4A N5A 1.226(8) .
O4B N5B 1.230(7) .
O5A N6A 1.229(10) .
O5B N6B 1.227(8) .
O6A N6A 1.233(10) .
O6B N6B 1.236(8) .
O7A C19A 1.376(6) .
O7A C21A 1.430(6) .
O7B C19B 1.386(6) .
O7B C21B 1.440(7) .
O8A C22A 1.414(7) .
O8A C23A 1.420(6) .
O8B C22B 1.417(8) .
O8B C23B 1.422(7) .
O9A C24A 1.420(8) .
O9A C25A 1.420(8) .
O9B C24B 1.430(8) .
O9B C25B 1.409(8) .
O10A C26A 1.425(7) .
O10A C27A 1.426(8) .
O10B C26B 1.429(6) .
O10B C27B 1.415(7) .
O11A C18A 1.373(6) .
O11A C28A 1.435(6) .
O11B C18B 1.374(6) .
O11B C28B 1.433(7) .
N1A H1A 0.8600 .
N1A C1A 1.352(7) .
N1A C15A 1.420(7) .
N1B H1B 0.8600 .
N1B C1B 1.366(7) .
N1B C15B 1.421(6) .
N2A H2A 0.8600 .
N2A C1A 1.397(7) .
N2A C2A 1.380(7) .
N2B H2B 0.8600 .
N2B C1B 1.372(6) .
N2B C2B 1.386(7) .
N3A H3A 0.8600 .
N3A C8A 1.359(7) .
N3A C16A 1.429(6) .
N3B H3B 0.8600 .
N3B C8B 1.370(7) .
N3B C16B 1.408(6) .
N4A H4A 0.8600 .
N4A C8A 1.379(6) .
N4A C9A 1.384(7) .
N4B H4B 0.8600 .
N4B C8B 1.381(7) .
N4B C9B 1.400(7) .
N5A C5A 1.458(7) .
N5B C5B 1.456(7) .
N6A C12A 1.466(8) .
N6B C12B 1.467(8) .
C2A C3A 1.396(8) .
C2A C7A 1.412(8) .
C2B C3B 1.393(8) .
C2B C7B 1.402(7) .
C3A H3AA 0.9300 .
C3A C4A 1.385(8) .
C3B H3BA 0.9300 .
C3B C4B 1.393(8) .
C4A H4AA 0.9300 .
C4A C5A 1.378(9) .
C4B H4BA 0.9300 .
C4B C5B 1.386(8) .
C5A C6A 1.388(9) .
C5B C6B 1.383(9) .
C6A H6A 0.9300 .
C6A C7A 1.379(8) .
C6B H6B 0.9300 .
C6B C7B 1.370(8) .
C7A H7A 0.9300 .
C7B H7B 0.9300 .
C9A C10A 1.396(8) .
C9A C14A 1.408(8) .
C9B C10B 1.400(8) .
C9B C14B 1.398(7) .
C10A H10A 0.9300 .
C10A C11A 1.384(8) .
C10B H10B 0.9300 .
C10B C11B 1.380(8) .
C11A H11A 0.9300 .
C11A C12A 1.377(9) .
C11B H11B 0.9300 .
C11B C12B 1.382(8) .
C12A C13A 1.372(11) .
C12B C13B 1.381(9) .
C13A H13A 0.9300 .
C13A C14A 1.383(8) .
C13B H13B 0.9300 .
C13B C14B 1.373(8) .
C14A H14A 0.9300 .
C14B H14B 0.9300 .
C15A C16A 1.387(8) .
C15A C20A 1.403(7) .
C15B C16B 1.392(8) .
C15B C20B 1.392(7) .
C16A C17A 1.396(7) .
C16B C17B 1.397(7) .
C17A H17A 0.9300 .
C17A C18A 1.378(7) .
C17B H17B 0.9300 .
C17B C18B 1.381(7) .
C18A C19A 1.402(8) .
C18B C19B 1.399(8) .
C19A C20A 1.393(7) .
C19B C20B 1.379(7) .
C20A H20A 0.9300 .
C20B H20B 0.9300 .
C21A H21A 0.9700 .
C21A H21B 0.9700 .
C21A C22A 1.509(7) .
C21B H21C 0.9700 .
C21B H21D 0.9700 .
C21B C22B 1.511(7) .
C22A H22A 0.9700 .
C22A H22B 0.9700 .
C22B H22C 0.9700 .
C22B H22D 0.9700 .
C23A H23A 0.9700 .
C23A H23B 0.9700 .
C23A C24A 1.500(10) .
C23B H23C 0.9700 .
C23B H23D 0.9700 .
C23B C24B 1.498(10) .
C24A H24A 0.9700 .
C24A H24B 0.9700 .
C24B H24C 0.9700 .
C24B H24D 0.9700 .
C25A H25A 0.9700 .
C25A H25B 0.9700 .
C25A C26A 1.511(10) .
C25B H25C 0.9700 .
C25B H25D 0.9700 .
C25B C26B 1.513(10) .
C26A H26A 0.9700 .
C26A H26B 0.9700 .
C26B H26C 0.9700 .
C26B H26D 0.9700 .
C27A H27A 0.9700 .
C27A H27B 0.9700 .
C27A C28A 1.518(7) .
C27B H27C 0.9700 .
C27B H27D 0.9700 .
C27B C28B 1.511(7) .
C28A H28A 0.9700 .
C28A H28B 0.9700 .
C28B H28C 0.9700 .
C28B H28D 0.9700 .
O12 C29 1.26(2) .
N7 C29 1.346(18) .
N7 C30 1.45(2) .
N7 C31 1.449(19) .
C29 H29 0.9300 .
C30 O12 1.37(3) 3_677
C30 H7C 0.9600 .
C30 H30 0.9600 .
C30 H7D 0.9600 .
C31 H31A 0.9600 .
C31 H31B 0.9600 .
C31 H31C 0.9600 .

loop_
_geom_torsion_atom_site_label_1
_geom_torsion_atom_site_label_2
_geom_torsion_atom_site_label_3
_geom_torsion_atom_site_label_4
_geom_torsion
_geom_torsion_site_symmetry_4
Rb1 O7A C19A C18A 56.3(4) .
Rb1 O7A C19A C20A -123.4(5) .
Rb1 O7A C21A C22A -76.2(4) .
Rb1 O7B C19B C18B 23.0(6) .
Rb1 O7B C19B C20B -156.6(4) .
Rb1 O7B C21B C22B 2.1(6) .
Rb1 O8A C22A C21A -11.8(6) .
Rb1 O8A C23A C24A 8.8(6) .
Rb1 O8B C22B C21B 81.0(4) .
Rb1 O8B C23B C24B -76.2(5) .
Rb1 O9A C24A C23A 78.2(4) .
Rb1 O9A C25A C26A -79.1(4) .
Rb1 O9B C24B C23B -5.6(7) .
Rb1 O9B C25B C26B 22.1(6) .
Rb1 O10A C26A C25A -6.4(6) .
Rb1 O10A C27A C28A 18.1(6) .
Rb1 O10B C26B C25B 59.6(6) .
Rb1 O10B C27B C28B 56.4(6) .
Rb1 O11A C18A C17A 122.5(5) .
Rb1 O11A C18A C19A -56.9(4) .
Rb1 O11A C28A C27A 72.4(5) .
Rb1 O11B C18B C17B 146.8(4) .
Rb1 O11B C18B C19B -32.9(6) .
Rb1 O11B C28B C27B 41.0(6) .
Rb1 C18A C19A O7A -46.3(4) .
Rb1 C18A C19A C20A 133.4(5) .
Rb1 C19A C20A C15A 103.6(5) .
Rb1 C21A C22A O8A 8.5(4) .
Rb1 C23B C24B O9B 4.0(5) .
Rb1 C25A C26A O10A 4.6(4) .
O3A N5A C5A C4A 8.7(8) .
O3A N5A C5A C6A -170.4(6) .
O3B N5B C5B C4B 1.6(8) .
O3B N5B C5B C6B -178.0(6) .
O4A N5A C5A C4A -169.2(6) .
O4A N5A C5A C6A 11.6(9) .
O4B N5B C5B C4B -178.7(5) .
O4B N5B C5B C6B 1.6(8) .
O5A N6A C12A C11A -12.0(11) .
O5A N6A C12A C13A 167.9(8) .
O5B N6B C12B C11B -167.4(6) .
O5B N6B C12B C13B 14.3(9) .
O6A N6A C12A C11A 168.0(8) .
O6A N6A C12A C13A -12.0(11) .
O6B N6B C12B C11B 11.5(9) .
O6B N6B C12B C13B -166.7(6) .
O7A C19A C20A C15A -179.9(5) .
O7A C21A C22A O8A 59.8(6) .
O7B C19B C20B C15B 177.3(5) .
O7B C21B C22B Rb1 -1.5(4) .
O7B C21B C22B O8B -58.4(6) .
O8A C23A C24A Rb1 -6.2(4) .
O8A C23A C24A O9A -64.2(6) .
O8B C23B C24B O9B 60.5(7) .
O9A C25A C26A O10A 63.1(6) .
O9B C25B C26B Rb1 -14.6(4) .
O9B C25B C26B O10B -57.0(7) .
O10A C27A C28A Rb1 -12.6(4) .
O10A C27A C28A O11A -59.5(6) .
O10B C27B C28B O11B -63.1(6) .
O11A C18A C19A Rb1 47.1(4) .
O11A C18A C19A O7A 0.7(6) .
O11A C18A C19A C20A -179.5(5) .
O11B C18B C19B O7B 5.5(7) .
O11B C18B C19B C20B -174.9(5) .
N1A C15A C16A N3A 0.0(7) .
N1A C15A C16A C17A 178.1(5) .
N1A C15A C20A C19A -178.2(5) .
N1B C15B C16B N3B 8.8(7) .
N1B C15B C16B C17B -173.8(5) .
N1B C15B C20B C19B 175.4(5) .
N2A C2A C3A C4A 177.7(5) .
N2A C2A C7A C6A -179.0(5) .
N2B C2B C3B C4B -178.6(5) .
N2B C2B C7B C6B 178.0(5) .
N3A C16A C17A C18A 178.4(5) .
N3B C16B C17B C18B 176.2(5) .
N4A C9A C10A C11A -177.3(5) .
N4A C9A C14A C13A 176.6(5) .
N4B C9B C10B C11B -178.6(5) .
N4B C9B C14B C13B 178.1(6) .
N5A C5A C6A C7A 175.9(5) .
N5B C5B C6B C7B 178.5(5) .
N6A C12A C13A C14A 179.4(6) .
N6B C12B C13B C14B 179.0(6) .
C1A N1A C15A C16A 151.3(5) .
C1A N1A C15A C20A -31.8(8) .
C1A N2A C2A C3A -17.1(9) .
C1A N2A C2A C7A 164.1(5) .
C1B N1B C15B C16B -126.4(5) .
C1B N1B C15B C20B 55.6(7) .
C1B N2B C2B C3B -22.5(8) .
C1B N2B C2B C7B 161.0(5) .
C2A N2A C1A O1A 6.1(9) .
C2A N2A C1A N1A -173.8(5) .
C2A C3A C4A C5A 1.5(8) .
C2B N2B C1B O1B 4.8(8) .
C2B N2B C1B N1B -174.5(5) .
C2B C3B C4B C5B 1.3(8) .
C3A C2A C7A C6A 2.1(9) .
C3A C4A C5A N5A -177.2(5) .
C3A C4A C5A C6A 2.0(9) .
C3B C2B C7B C6B 1.4(8) .
C3B C4B C5B N5B -179.3(5) .
C3B C4B C5B C6B 0.4(8) .
C4A C5A C6A C7A -3.3(9) .
C4B C5B C6B C7B -1.1(8) .
C5A C6A C7A C2A 1.2(9) .
C5B C6B C7B C2B 0.2(8) .
C7A C2A C3A C4A -3.4(8) .
C7B C2B C3B C4B -2.2(8) .
C8A N3A C16A C15A -86.6(6) .
C8A N3A C16A C17A 95.4(6) .
C8A N4A C9A C10A -2.8(8) .
C8A N4A C9A C14A 177.9(5) .
C8B N3B C16B C15B -159.7(5) .
C8B N3B C16B C17B 22.9(8) .
C8B N4B C9B C10B -9.2(9) .
C8B N4B C9B C14B 171.3(6) .
C9A N4A C8A O2A -3.8(8) .
C9A N4A C8A N3A 178.4(5) .
C9A C10A C11A C12A -0.6(8) .
C9B N4B C8B O2B -5.6(9) .
C9B N4B C8B N3B 175.6(5) .
C9B C10B C11B C12B 0.3(9) .
C10A C9A C14A C13A -2.8(9) .
C10A C11A C12A N6A 179.9(6) .
C10A C11A C12A C13A 0.0(10) .
C10B C9B C14B C13B -1.4(9) .
C10B C11B C12B N6B -179.4(5) .
C10B C11B C12B C13B -1.2(9) .
C11A C12A C13A C14A -0.7(10) .
C11B C12B C13B C14B 0.8(9) .
C12A C13A C14A C9A 2.1(10) .
C12B C13B C14B C9B 0.6(9) .
C14A C9A C10A C11A 2.0(8) .
C14B C9B C10B C11B 1.0(9) .
C15A N1A C1A O1A 8.9(9) .
C15A N1A C1A N2A -171.2(5) .
C15A C16A C17A C18A 0.4(8) .
C15B N1B C1B O1B 5.0(8) .
C15B N1B C1B N2B -175.7(4) .
C15B C16B C17B C18B -1.1(8) .
C16A N3A C8A O2A 9.9(7) .
C16A N3A C8A N4A -172.4(4) .
C16A C15A C20A C19A -1.4(8) .
C16A C17A C18A Rb1 -103.5(5) .
C16A C17A C18A O11A 179.2(5) .
C16A C17A C18A C19A -1.4(7) .
C16B N3B C8B O2B 9.2(9) .
C16B N3B C8B N4B -172.0(5) .
C16B C15B C20B C19B -2.5(8) .
C16B C17B C18B O11B 176.7(5) .
C16B C17B C18B C19B -3.7(8) .
C17A C18A C19A Rb1 -132.4(5) .
C17A C18A C19A O7A -178.7(4) .
C17A C18A C19A C20A 1.0(8) .
C17B C18B C19B O7B -174.2(5) .
C17B C18B C19B C20B 5.4(8) .
C18A O11A C28A Rb1 108.7(5) .
C18A O11A C28A C27A -178.9(5) .
C18A C19A C20A C15A 0.4(8) .
C18B O11B C28B C27B -148.5(5) .
C18B C19B C20B C15B -2.3(8) .
C19A O7A C21A Rb1 -108.0(4) .
C19A O7A C21A C22A 175.8(4) .
C19B O7B C21B C22B 164.9(5) .
C20A C15A C16A N3A -177.0(5) .
C20A C15A C16A C17A 1.1(8) .
C20B C15B C16B N3B -173.2(5) .
C20B C15B C16B C17B 4.2(8) .
C21A O7A C19A Rb1 110.8(4) .
C21A O7A C19A C18A 167.1(5) .
C21A O7A C19A C20A -12.6(7) .
C21B O7B C19B C18B -139.9(5) .
C21B O7B C19B C20B 40.5(7) .
C22A O8A C23A C24A 162.0(5) .
C22B O8B C23B Rb1 -102.9(4) .
C22B O8B C23B C24B -179.1(5) .
C23A O8A C22A C21A -165.5(5) .
C23B O8B C22B Rb1 101.9(4) .
C23B O8B C22B C21B -177.1(5) .
C24A O9A C25A Rb1 -100.2(4) .
C24A O9A C25A C26A -179.3(5) .
C24B O9B C25B C26B 173.2(5) .
C25A O9A C24A Rb1 100.1(4) .
C25A O9A C24A C23A 178.3(5) .
C25B O9B C24B C23B -157.6(5) .
C26A O10A C27A C28A 164.7(5) .
C26B O10B C27B C28B -179.8(5) .
C27A O10A C26A C25A -153.5(5) .
C27B O10B C26B Rb1 -127.7(5) .
C27B O10B C26B C25B -68.0(7) .
C28A O11A C18A Rb1 -114.8(5) .
C28A O11A C18A C17A 7.7(7) .
C28A O11A C18A C19A -171.7(5) .
C28B O11B C18B C17B -23.6(8) .
C28B O11B C18B C19B 156.7(5) .
C29 N7 C30 O12 -179(2) 3_677
C30 N7 C29 O12 -179(3) .
C31 N7 C29 O12 -4(4) .
C31 N7 C30 O12 6(2) 3_677
